data_4327560
loop_
_publ_author_name
'Sheila M. J. Aubin'
'Ziming Sun'
'Hilary J. Eppley'
'Evan M. Rumberger'
'Ilia A. Guzei'
'Kirsten Folting'
'Peter K. Gantzel'
'Arnold L. Rheingold'
'George Christou'
'David N. Hendrickson'

_publ_contact_author
;
     David N. Hendrickson
     Department of Chemistry and Biochemistry-0358
     University of California at San Diego
     La Jolla, CA 92093
;
_publ_section_title
;
 Single-Molecule Magnets: Jahn-Teller Isomerism and the Origin of Two
 Magnetization Relaxation Processes in Mn12 Complexes
;
_journal_name_full 'Inorganic Chemistry'
_journal_page_first 2127
_journal_page_last 2146
_journal_paper_doi 10.1021/ic000911+
_journal_volume 40
_journal_year 2001
_chemical_formula_sum 'C50 H80 B2 Co2 N16 O4'
_chemical_formula_weight 1108.78
_chemical_name_systematic
; 
 ? 
;
_space_group_IT_number 14
_symmetry_cell_setting monoclinic
_symmetry_space_group_name_Hall '-P 2yn'
_symmetry_space_group_name_H-M 'P 1 21/n 1'
_atom_sites_solution_hydrogens geom
_atom_sites_solution_primary direct
_atom_sites_solution_secondary difmap
_audit_creation_method SHELXL
_cell_angle_alpha 90.00
_cell_angle_beta 96.35(3)
_cell_angle_gamma 90.00
_cell_formula_units_Z 2
_cell_length_a 13.256(6)
_cell_length_b 13.868(4)
_cell_length_c 16.463(6)
_cell_measurement_reflns_used 24
_cell_measurement_temperature 293(2)
_cell_measurement_theta_max 25
_cell_measurement_theta_min 20
_cell_volume 3008(2)
_computing_cell_refinement P4
_computing_data_collection P4
_computing_data_reduction XPREP
_computing_molecular_graphics XP
_computing_publication_material XL
_computing_structure_refinement 'SHELXL-93 (Sheldrick, 1993)'
_computing_structure_solution 'SHELXS-86 (Sheldrick, 1990)'
_diffrn_ambient_temperature 222(2)
_diffrn_measurement_device 'Siemens P4'
_diffrn_measurement_method Wyckoff
_diffrn_radiation_monochromator graphite
_diffrn_radiation_source 'fine-focus sealed tube'
_diffrn_radiation_type MoK\a
_diffrn_radiation_wavelength 0.71073
_diffrn_reflns_av_R_equivalents 0.0353
_diffrn_reflns_av_sigmaI/netI 0.0662
_diffrn_reflns_limit_h_max 15
_diffrn_reflns_limit_h_min 0
_diffrn_reflns_limit_k_max 0
_diffrn_reflns_limit_k_min -15
_diffrn_reflns_limit_l_max 18
_diffrn_reflns_limit_l_min -18
_diffrn_reflns_number 4917
_diffrn_reflns_theta_max 24.01
_diffrn_reflns_theta_min 2.09
_diffrn_standards_decay_% 1
_diffrn_standards_interval_count 197
_diffrn_standards_number 3
_exptl_absorpt_coefficient_mu 0.605
_exptl_crystal_colour Black
_exptl_crystal_density_diffrn 1.224
_exptl_crystal_description Block
_exptl_crystal_F_000 1176
_exptl_crystal_size_max 0.38
_exptl_crystal_size_mid 0.38
_exptl_crystal_size_min 0.36
_refine_diff_density_max 0.503
_refine_diff_density_min -0.400
_refine_diff_density_rms 0.068
_refine_ls_extinction_method none
_refine_ls_goodness_of_fit_all 1.350
_refine_ls_goodness_of_fit_obs 1.550
_refine_ls_matrix_type full
_refine_ls_number_parameters 334
_refine_ls_number_reflns 4693
_refine_ls_number_restraints 0
_refine_ls_restrained_S_all 1.379
_refine_ls_restrained_S_obs 1.550
_refine_ls_R_factor_all 0.1011
_refine_ls_R_factor_obs 0.0563
_refine_ls_shift/esd_max 0.000
_refine_ls_shift/esd_mean 0.000
_refine_ls_structure_factor_coef Fsqd
_refine_ls_weighting_details 'w=1/[\s^2^(Fo^2^)+(0.0416P)^2^+0.0000P] where P=(Fo^2^+2Fc^2^)/3'
_refine_ls_weighting_scheme calc
_refine_ls_wR_factor_all 0.1370
_refine_ls_wR_factor_obs 0.1238
_reflns_number_observed 3033
_reflns_number_total 4693
_reflns_observed_criterion >2sigma(I)
_cod_data_source_file ic0009112B_4.cif
_cod_data_source_block oliy
_cod_depositor_comments
;
The following automatic conversions were performed:

'_refine_ls_weighting_scheme' value 'calc
w=1/[\s^2^(Fo^2^)+(0.0416P)^2^+0.0000P] where P=(Fo^2^+2Fc^2^)/3' was
changed to 'calc'. New tag '_refine_ls_weighting_details' was
created. The value of the new tag was set to
'w=1/[\s^2^(Fo^2^)+(0.0416P)^2^+0.0000P] where P=(Fo^2^+2Fc^2^)/3'.

Automatic conversion script
Id: cif_fix_values 3143 2015-03-26 13:38:13Z robertas 
;
_cod_original_cell_volume 3007.9(20)
_cod_database_code 4327560

loop_
_symmetry_equiv_pos_as_xyz
'x, y, z'
'-x+1/2, y+1/2, -z+1/2'
'-x, -y, -z'
'x-1/2, -y-1/2, z-1/2'

loop_
_atom_site_aniso_label
_atom_site_aniso_U_11
_atom_site_aniso_U_22
_atom_site_aniso_U_33
_atom_site_aniso_U_23
_atom_site_aniso_U_13
_atom_site_aniso_U_12
Co 0.0274(3) 0.0286(3) 0.0228(3) 0.0007(3) 0.0001(2) 0.0003(3)
O1 0.031(2) 0.045(2) 0.026(2) 0.002(2) 0.0029(13) 0.000(2)
B 0.040(3) 0.042(3) 0.021(3) 0.000(3) -0.002(2) 0.003(3)
N11 0.031(2) 0.028(2) 0.026(2) 0.000(2) 0.000(2) 0.000(2)
N12 0.039(2) 0.031(2) 0.023(2) -0.003(2) -0.005(2) 0.000(2)
C13 0.036(3) 0.031(3) 0.038(3) 0.000(2) -0.013(2) 0.003(2)
C14 0.028(2) 0.042(3) 0.044(3) -0.005(3) -0.009(2) 0.000(2)
C15 0.031(2) 0.024(2) 0.037(3) 0.000(2) 0.004(2) -0.005(2)
C16 0.030(2) 0.049(3) 0.043(3) 0.000(3) 0.005(2) 0.001(3)
C17 0.074(4) 0.064(4) 0.060(4) -0.013(3) 0.024(3) -0.003(4)
C18 0.041(3) 0.065(4) 0.067(4) 0.010(3) 0.006(3) -0.009(3)
C19 0.050(3) 0.055(4) 0.039(3) -0.001(3) -0.017(2) -0.002(3)
N21 0.034(2) 0.032(2) 0.025(2) 0.002(2) 0.003(2) -0.001(2)
N22 0.037(2) 0.033(2) 0.020(2) 0.005(2) 0.002(2) -0.003(2)
C23 0.049(3) 0.044(3) 0.031(3) 0.005(2) 0.008(2) -0.003(3)
C24 0.056(3) 0.042(3) 0.034(3) 0.007(2) 0.004(3) -0.019(3)
C25 0.037(3) 0.037(3) 0.029(3) 0.003(2) 0.007(2) -0.001(2)
C26 0.045(3) 0.036(3) 0.036(3) 0.005(2) 0.000(2) -0.009(2)
C27 0.051(4) 0.090(5) 0.058(4) -0.010(3) -0.007(3) -0.013(3)
C28 0.097(5) 0.060(4) 0.053(4) -0.015(3) -0.008(3) 0.011(4)
C29 0.092(4) 0.058(4) 0.026(3) 0.011(3) 0.004(3) -0.010(3)
N31 0.037(2) 0.036(2) 0.020(2) -0.002(2) 0.001(2) 0.005(2)
N32 0.036(2) 0.033(2) 0.023(2) -0.001(2) 0.001(2) 0.003(2)
C33 0.044(3) 0.037(3) 0.029(3) -0.008(2) 0.008(2) -0.001(2)
C34 0.049(3) 0.036(3) 0.041(3) -0.006(2) 0.006(3) 0.010(2)
C35 0.040(3) 0.032(3) 0.030(3) 0.000(2) 0.003(2) 0.004(2)
C36 0.063(4) 0.035(3) 0.034(3) -0.005(2) -0.007(3) 0.014(3)
C37 0.098(5) 0.042(3) 0.043(3) 0.006(3) -0.005(3) 0.005(3)
C38 0.079(5) 0.081(5) 0.080(5) 0.009(4) -0.037(4) 0.006(4)
C39 0.075(4) 0.053(4) 0.027(3) -0.008(2) 0.008(3) 0.002(3)
O2 0.040(2) 0.037(2) 0.029(2) 0.0025(15) 0.0027(14) 0.005(2)
N100 0.055(4) 0.136(6) 0.163(7) 0.027(5) -0.012(4) -0.001(4)
C100 0.048(4) 0.051(3) 0.086(4) 0.003(4) 0.020(3) 0.006(3)
C101 0.051(4) 0.082(6) 0.253(11) -0.041(6) 0.005(6) -0.007(4)
N200 0.122(6) 0.097(5) 0.087(5) -0.024(4) -0.011(4) 0.030(4)
C200 0.066(4) 0.043(4) 0.086(5) -0.010(4) 0.002(4) 0.005(3)
C201 0.088(5) 0.038(4) 0.091(6) 0.002(3) 0.020(4) -0.005(3)

loop_
_atom_site_label
_atom_site_type_symbol
_atom_site_fract_x
_atom_site_fract_y
_atom_site_fract_z
_atom_site_U_iso_or_equiv
_atom_site_thermal_displace_type
_atom_site_occupancy
_atom_site_calc_flag
_atom_site_refinement_flags
Co Co 0.03895(4) 0.02069(4) 0.10353(3) 0.0265(2) Uani 1 d .
O1 O -0.0856(2) 0.0283(2) 0.0429(2) 0.0341(7) Uani 1 d .
B B 0.0868(4) 0.0253(4) 0.2914(3) 0.0349(12) Uani 1 d .
H30A H 0.1024(4) 0.0276(4) 0.3496(3) 0.080 Uiso 1 d R
N11 N 0.1815(2) 0.0252(3) 0.1669(2) 0.0286(8) Uani 1 d .
N12 N 0.1852(3) 0.0262(3) 0.2508(2) 0.0316(8) Uani 1 d .
C13 C 0.2830(3) 0.0310(3) 0.2839(3) 0.0364(11) Uani 1 d .
C14 C 0.3428(3) 0.0323(3) 0.2214(3) 0.0391(12) Uani 1 d .
H14A H 0.4156(3) 0.0354(3) 0.2264(3) 0.080 Uiso 1 d R
C15 C 0.2774(3) 0.0292(3) 0.1490(3) 0.0309(10) Uani 1 d .
C16 C 0.3063(3) 0.0264(4) 0.0635(3) 0.0406(12) Uani 1 d .
H16A H 0.2476(3) 0.0407(4) 0.0259(3) 0.080 Uiso 1 d R
C17 C 0.3427(4) -0.0740(4) 0.0454(3) 0.065(2) Uani 1 d .
H17A H 0.2897(4) -0.1196(4) 0.0520(3) 0.080 Uiso 1 d R
H17B H 0.3609(4) -0.0776(4) -0.0093(3) 0.080 Uiso 1 d R
H17C H 0.4010(4) -0.0885(4) 0.0833(3) 0.080 Uiso 1 d R
C18 C 0.3883(4) 0.0999(4) 0.0514(3) 0.058(2) Uani 1 d .
H18A H 0.3636(4) 0.1633(4) 0.0619(3) 0.080 Uiso 1 d R
H18B H 0.4468(4) 0.0861(4) 0.0894(3) 0.080 Uiso 1 d R
H18C H 0.4067(4) 0.0970(4) -0.0033(3) 0.080 Uiso 1 d R
C19 C 0.3126(4) 0.0362(4) 0.3744(3) 0.0496(14) Uani 1 d .
H19A H 0.2525(4) 0.0336(4) 0.4020(3) 0.080 Uiso 1 d R
H19B H 0.3560(4) -0.0172(4) 0.3915(3) 0.080 Uiso 1 d R
H19C H 0.3479(4) 0.0956(4) 0.3877(3) 0.080 Uiso 1 d R
N21 N -0.0050(3) -0.0824(3) 0.1864(2) 0.0301(9) Uani 1 d .
N22 N 0.0260(3) -0.0642(3) 0.2680(2) 0.0300(9) Uani 1 d .
C23 C -0.0074(4) -0.1358(4) 0.3139(3) 0.0409(13) Uani 1 d .
C24 C -0.0595(4) -0.2007(4) 0.2632(3) 0.0441(13) Uani 1 d .
H24A H -0.0923(4) -0.2586(4) 0.2786(3) 0.080 Uiso 1 d R
C25 C -0.0566(3) -0.1654(3) 0.1841(3) 0.0339(12) Uani 1 d .
C26 C -0.1050(4) -0.2101(3) 0.1061(3) 0.0392(12) Uani 1 d .
H26A H -0.0912(4) -0.1702(3) 0.0610(3) 0.080 Uiso 1 d R
C27 C -0.2186(4) -0.2162(4) 0.1065(3) 0.068(2) Uani 1 d .
H27A H -0.2451(4) -0.1527(4) 0.1133(3) 0.080 Uiso 1 d R
H27B H -0.2495(4) -0.2432(4) 0.0561(3) 0.080 Uiso 1 d R
H27C H -0.2334(4) -0.2563(4) 0.1512(3) 0.080 Uiso 1 d R
C28 C -0.0610(5) -0.3092(4) 0.0951(3) 0.071(2) Uani 1 d .
H28A H 0.0111(5) -0.3035(4) 0.0940(3) 0.080 Uiso 1 d R
H28B H -0.0747(5) -0.3499(4) 0.1397(3) 0.080 Uiso 1 d R
H28C H -0.0908(5) -0.3369(4) 0.0446(3) 0.080 Uiso 1 d R
C29 C 0.0103(4) -0.1361(4) 0.4055(3) 0.059(2) Uani 1 d .
H29A H 0.0500(4) -0.0808(4) 0.4237(3) 0.080 Uiso 1 d R
H29B H -0.0536(4) -0.1342(4) 0.4280(3) 0.080 Uiso 1 d R
H29C H 0.0462(4) -0.1938(4) 0.4233(3) 0.080 Uiso 1 d R
N31 N 0.0026(3) 0.1317(3) 0.1793(2) 0.0314(9) Uani 1 d .
N32 N 0.0262(3) 0.1164(3) 0.2621(2) 0.0310(9) Uani 1 d .
C33 C -0.0062(4) 0.1917(3) 0.3039(3) 0.0364(12) Uani 1 d .
C34 C -0.0499(4) 0.2570(4) 0.2492(3) 0.0417(13) Uani 1 d .
H34A H -0.0804(4) 0.3173(4) 0.2615(3) 0.080 Uiso 1 d R
C35 C -0.0429(4) 0.2185(3) 0.1718(3) 0.0342(12) Uani 1 d .
C36 C -0.0833(4) 0.2628(3) 0.0920(3) 0.0451(14) Uani 1 d .
H36A H -0.0563(4) 0.2277(3) 0.0490(3) 0.080 Uiso 1 d R
C37 C -0.0481(4) 0.3674(4) 0.0885(3) 0.062(2) Uani 1 d .
H37A H 0.0248(4) 0.3703(4) 0.0960(3) 0.080 Uiso 1 d R
H37B H -0.0724(4) 0.3951(4) 0.0366(3) 0.080 Uiso 1 d R
H37C H -0.0750(4) 0.4030(4) 0.1313(3) 0.080 Uiso 1 d R
C38 C -0.1967(5) 0.2565(5) 0.0791(4) 0.083(2) Uani 1 d .
H38A H -0.2171(5) 0.1901(5) 0.0809(4) 0.080 Uiso 1 d R
H38B H -0.2243(5) 0.2916(5) 0.1218(4) 0.080 Uiso 1 d R
H38C H -0.2216(5) 0.2837(5) 0.0271(4) 0.080 Uiso 1 d R
C39 C 0.0059(4) 0.1957(4) 0.3955(3) 0.0513(15) Uani 1 d .
H39A H 0.0409(4) 0.1389(4) 0.4168(3) 0.080 Uiso 1 d R
H39B H 0.0443(4) 0.2519(4) 0.4136(3) 0.080 Uiso 1 d R
H39C H -0.0599(4) 0.1985(4) 0.4147(3) 0.080 Uiso 1 d R
O2 O 0.0766(2) -0.0695(2) 0.0305(2) 0.0354(8) Uani 1 d .
N100 N 0.6052(5) 0.0124(5) 0.1991(4) 0.120(3) Uani 1 d .
C100 C 0.6855(5) 0.0224(4) 0.2206(4) 0.061(2) Uani 1 d .
C101 C 0.7877(5) 0.0320(5) 0.2494(6) 0.130(4) Uani 1 d .
H10X H 0.8172(5) 0.0839(5) 0.2217(6) 0.080 Uiso 1 d R
H10Y H 0.8228(5) -0.0268(5) 0.2402(6) 0.080 Uiso 1 d R
H10Z H 0.7933(5) 0.0455(5) 0.3069(6) 0.080 Uiso 1 d R
N200 N 0.2228(5) 0.2890(5) 0.1123(4) 0.104(2) Uani 1 d .
C200 C 0.2384(5) 0.2853(4) 0.1801(5) 0.066(2) Uani 1 d .
C201 C 0.2583(5) 0.2810(4) 0.2679(4) 0.071(2) Uani 1 d .
H20X H 0.2312(5) 0.3366(4) 0.2916(4) 0.080 Uiso 1 d R
H20Y H 0.3301(5) 0.2786(4) 0.2832(4) 0.080 Uiso 1 d R
H20Z H 0.2269(5) 0.2246(4) 0.2874(4) 0.080 Uiso 1 d R

loop_
_atom_type_symbol
_atom_type_description
_atom_type_scat_dispersion_real
_atom_type_scat_dispersion_imag
_atom_type_scat_source
C C 0.0033 0.0016 'International Tables Vol C Tables 4.2.6.8 and 6.1.1.4'
H H 0.0000 0.0000 'International Tables Vol C Tables 4.2.6.8 and 6.1.1.4'
B B 0.0013 0.0007 'International Tables Vol C Tables 4.2.6.8 and 6.1.1.4'
N N 0.0061 0.0033 'International Tables Vol C Tables 4.2.6.8 and 6.1.1.4'
O O 0.0106 0.0060 'International Tables Vol C Tables 4.2.6.8 and 6.1.1.4'
Co Co 0.3494 0.9721 'International Tables Vol C Tables 4.2.6.8 and 6.1.1.4'

loop_
_geom_angle_atom_site_label_1
_geom_angle_atom_site_label_2
_geom_angle_atom_site_label_3
_geom_angle
_geom_angle_site_symmetry_1
O1 Co O2 88.64(13) .
O1 Co N11 174.40(14) .
O2 Co N11 92.96(13) .
O1 Co N31 91.71(14) .
O2 Co N31 174.68(14) .
N11 Co N31 86.20(14) .
O1 Co N21 95.41(14) .
O2 Co N21 94.41(14) .
N11 Co N21 89.82(14) .
N31 Co N21 90.85(13) .
O2 O1 Co 110.3(2) 3
N22 B N12 110.7(4) .
N22 B N32 110.4(3) .
N12 B N32 107.2(4) .
C15 N11 N12 106.9(3) .
C15 N11 Co 137.1(3) .
N12 N11 Co 116.0(2) .
C13 N12 N11 109.4(3) .
C13 N12 B 130.6(4) .
N11 N12 B 120.0(3) .
C14 C13 N12 107.8(4) .
C14 C13 C19 129.6(4) .
N12 C13 C19 122.5(4) .
C13 C14 C15 106.6(4) .
N11 C15 C14 109.2(4) .
N11 C15 C16 123.6(4) .
C14 C15 C16 127.2(4) .
C15 C16 C17 109.2(4) .
C15 C16 C18 111.5(4) .
C17 C16 C18 110.0(4) .
C25 N21 N22 106.3(3) .
C25 N21 Co 138.1(3) .
N22 N21 Co 115.6(3) .
C23 N22 N21 109.2(4) .
C23 N22 B 131.4(4) .
N21 N22 B 119.5(3) .
N22 C23 C24 108.5(4) .
N22 C23 C29 122.7(4) .
C24 C23 C29 128.8(5) .
C23 C24 C25 106.0(4) .
N21 C25 C24 110.1(4) .
N21 C25 C26 123.2(4) .
C24 C25 C26 126.8(4) .
C25 C26 C27 110.5(4) .
C25 C26 C28 110.1(4) .
C27 C26 C28 110.4(5) .
C35 N31 N32 106.1(3) .
C35 N31 Co 137.9(3) .
N32 N31 Co 116.0(3) .
C33 N32 N31 109.7(4) .
C33 N32 B 131.2(4) .
N31 N32 B 119.1(3) .
N32 C33 C34 108.3(4) .
N32 C33 C39 122.6(4) .
C34 C33 C39 129.1(4) .
C33 C34 C35 106.5(4) .
N31 C35 C34 109.5(4) .
N31 C35 C36 124.1(4) .
C34 C35 C36 126.3(4) .
C35 C36 C38 110.9(5) .
C35 C36 C37 110.0(4) .
C38 C36 C37 110.9(5) .
O1 O2 Co 110.7(2) 3
N100 C100 C101 178.0(8) .
N200 C200 C201 179.7(7) .

loop_
_geom_bond_atom_site_label_1
_geom_bond_atom_site_label_2
_geom_bond_distance
_geom_bond_site_symmetry_2
Co O1 1.836(3) .
Co O2 1.842(3) .
Co N11 2.055(3) .
Co N31 2.071(4) .
Co N21 2.103(4) .
O1 O2 1.353(4) 3
B N22 1.506(6) .
B N12 1.530(6) .
B N32 1.546(6) .
N11 C15 1.338(5) .
N11 N12 1.377(4) .
N12 C13 1.351(5) .
C13 C14 1.368(6) .
C13 C19 1.499(6) .
C14 C15 1.394(6) .
C15 C16 1.498(6) .
C16 C17 1.514(7) .
C16 C18 1.520(6) .
N21 C25 1.337(6) .
N21 N22 1.383(4) .
N22 C23 1.352(5) .
C23 C24 1.363(6) .
C23 C29 1.500(6) .
C24 C25 1.395(6) .
C25 C26 1.505(6) .
C26 C27 1.510(7) .
C26 C28 1.511(7) .
N31 C35 1.347(5) .
N31 N32 1.381(4) .
N32 C33 1.346(5) .
C33 C34 1.362(6) .
C33 C39 1.499(6) .
C34 C35 1.393(6) .
C35 C36 1.495(6) .
C36 C38 1.498(7) .
C36 C37 1.527(7) .
O2 O1 1.353(4) 3
N100 C100 1.093(7) .
C100 C101 1.391(8) .
N200 C200 1.113(8) .
C200 C201 1.442(8) .
